data_7047234
loop_
_publ_author_name
'Wiehe, Arno'
'Gutsche, Claudia Simone'
'Gr\"afe, Susanna'
'Gitter, Burkhard'
'Flanagan, Keith'
'Senge, Mathias'
'Kulak, Nora'

_publ_section_title
;
 Pre-/Post-functionalization in Dipyrrin Metal Complexes -- Antitumor and
 Antibacterial Activity of their Glycosylated Derivatives
;
_journal_name_full 'Dalton Transactions'
_journal_paper_doi 10.1039/C8DT03059F
_journal_year 2018
_chemical_formula_moiety 'C45 H18 F15 Ga N6'
_chemical_formula_sum 'C45 H18 F15 Ga N6'
_chemical_formula_weight 997.37
_chemical_name_systematic Tris[5-(pentafluorophenyl)dipyrrin]gallium(III)
_space_group_crystal_system orthorhombic
_space_group_IT_number 61
_space_group_name_Hall '-P 2ac 2ab'
_space_group_name_H-M_alt 'P b c a'
_symmetry_space_group_name_Hall '-P 2ac 2ab'
_symmetry_space_group_name_H-M 'P b c a'
_atom_sites_solution_hydrogens geom
_audit_creation_date 2018-04-30
_audit_creation_method
;
Olex2 1.2
(compiled 2018.04.26 svn.r3504 for OlexSys, GUI svn.r5492)
;
_audit_update_record
;
2018-05-02 deposited with the CCDC.
2018-08-08 downloaded from the CCDC.
;
_cell_angle_alpha 90
_cell_angle_beta 90
_cell_angle_gamma 90
_cell_formula_units_Z 8
_cell_length_a 25.7650(8)
_cell_length_b 8.8371(3)
_cell_length_c 35.7783(11)
_cell_measurement_reflns_used 8529
_cell_measurement_temperature 100(2)
_cell_measurement_theta_max 67.02
_cell_measurement_theta_min 2.47
_cell_volume 8146.3(5)
_computing_cell_refinement 'SAINT v8.37A (Bruker, 2015)'
_computing_data_collection 'APEX 3 (Bruker, 2016)'
_computing_data_reduction 'SAINT v8.37A (Bruker, 2015)'
_computing_molecular_graphics 'Olex2 (Dolomanov et al., 2009)'
_computing_publication_material 'Olex2 (Dolomanov et al., 2009)'
_computing_structure_refinement 'XL (Sheldrick, 2008)'
_computing_structure_solution 'XT (Sheldrick, 2015)'
_diffrn_ambient_temperature 100(2)
_diffrn_detector 'Bruker APEX2 area detector'
_diffrn_detector_area_resol_mean 7.9
_diffrn_detector_type 'CCD area detector'
_diffrn_measured_fraction_theta_full 0.997
_diffrn_measured_fraction_theta_max 0.995
_diffrn_measurement_device 'three-circle diffractometer'
_diffrn_measurement_device_type 'Bruker SMART APEX2 area detector'
_diffrn_measurement_method '\w and \f scans'
_diffrn_radiation_monochromator 'mirror optics'
_diffrn_radiation_probe x-ray
_diffrn_radiation_type CuK\a
_diffrn_radiation_wavelength 1.54178
_diffrn_reflns_av_R_equivalents 0.0834
_diffrn_reflns_av_unetI/netI 0.0519
_diffrn_reflns_Laue_measured_fraction_full 0.997
_diffrn_reflns_Laue_measured_fraction_max 0.995
_diffrn_reflns_limit_h_max 27
_diffrn_reflns_limit_h_min -30
_diffrn_reflns_limit_k_max 10
_diffrn_reflns_limit_k_min -10
_diffrn_reflns_limit_l_max 42
_diffrn_reflns_limit_l_min -43
_diffrn_reflns_number 52826
_diffrn_reflns_point_group_measured_fraction_full 0.997
_diffrn_reflns_point_group_measured_fraction_max 0.995
_diffrn_reflns_theta_full 67.679
_diffrn_reflns_theta_max 68.293
_diffrn_reflns_theta_min 2.470
_diffrn_source 'microfocus sealed X-ray tube'
_diffrn_source_type 'Incoatec I\ms'
_diffrn_standards_number 0
_exptl_absorpt_coefficient_mu 1.940
_exptl_absorpt_correction_T_max 0.7531
_exptl_absorpt_correction_T_min 0.6044
_exptl_absorpt_correction_type multi-scan
_exptl_absorpt_process_details
'SADABS-2014/5 (Bruker,2014/5) was used for absorption correction. wR2(int) was 0.1280 before and 0.0715 after correction. The Ratio of minimum to maximum transmission is 0.8025. The \l/2 correction factor is Not present.'
_exptl_crystal_colour 'clear light orange'
_exptl_crystal_colour_lustre clear
_exptl_crystal_colour_modifier light
_exptl_crystal_colour_primary orange
_exptl_crystal_density_diffrn 1.626
_exptl_crystal_density_method 'not measured'
_exptl_crystal_description Plate
_exptl_crystal_F_000 3968
_exptl_crystal_recrystallization_method 'The material was recrystallised from DCM by slow evaporation'
_exptl_crystal_size_max 0.37
_exptl_crystal_size_mid 0.16
_exptl_crystal_size_min 0.09
_refine_diff_density_max 0.587
_refine_diff_density_min -0.443
_refine_diff_density_rms 0.080
_refine_ls_extinction_method none
_refine_ls_goodness_of_fit_ref 1.044
_refine_ls_hydrogen_treatment constr
_refine_ls_matrix_type full
_refine_ls_number_parameters 604
_refine_ls_number_reflns 7436
_refine_ls_number_restraints 0
_refine_ls_restrained_S_all 1.044
_refine_ls_R_factor_all 0.0679
_refine_ls_R_factor_gt 0.0477
_refine_ls_shift/su_max 0.001
_refine_ls_shift/su_mean 0.000
_refine_ls_structure_factor_coef Fsqd
_refine_ls_weighting_details 'w=1/[\s^2^(Fo^2^)+(0.0532P)^2^+11.7158P] where P=(Fo^2^+2Fc^2^)/3'
_refine_ls_weighting_scheme calc
_refine_ls_wR_factor_gt 0.1127
_refine_ls_wR_factor_ref 0.1234
_reflns_Friedel_coverage 0.000
_reflns_number_gt 5728
_reflns_number_total 7436
_reflns_threshold_expression 'I > 2\s(I)'
_cod_data_source_file c8dt03059f2.cif
_cod_data_source_block kjf138_a
_cod_database_code 7047234
_shelx_shelxl_version_number 2014/7
_shelx_space_group_comment
;
The symmetry employed for this shelxl refinement is uniquely defined
by the following loop, which should always be used as a source of
symmetry information in preference to the above space-group names.
They are only intended as comments.
;
_shelx_estimated_absorpt_t_max 0.845
_shelx_estimated_absorpt_t_min 0.534
_olex2_refinement_description
;
1. Fixed Uiso
 At 1.2 times of:
  All C(H) groups
2.a Aromatic/amide H refined with riding coordinates:
 C1A(H1A), C2A(H2A), C3A(H3A), C5A(H5A), C6A(H6A), C7A(H7A), C1B(H1B),
 C2B(H2B), C3B(H3B), C5B(H5B), C6B(H6B), C7B(H7B), C1C(H1C), C2C(H2C), C3C(H3C),
  C5C(H5C), C6C(H6C), C7C(H7C)
;
_olex2_diffrn_ambient_temperature_device 'Oxford Cryosystems'
_olex2_exptl_crystal_mounting_method 'The crystal was mounted on a MITIGEN micromount using oil'
_olex2_submission_special_instructions 'No special instructions were received'

loop_
_space_group_symop_operation_xyz
'x, y, z'
'-x+1/2, -y, z+1/2'
'-x, y+1/2, -z+1/2'
'x+1/2, -y+1/2, -z'
'-x, -y, -z'
'x-1/2, y, -z-1/2'
'x, -y-1/2, z-1/2'
'-x-1/2, y-1/2, z'

loop_
_atom_site_label
_atom_site_type_symbol
_atom_site_fract_x
_atom_site_fract_y
_atom_site_fract_z
_atom_site_U_iso_or_equiv
_atom_site_adp_type
_atom_site_occupancy
_atom_site_site_symmetry_order
_atom_site_calc_flag
_atom_site_refinement_flags_posn
Ga1 Ga 0.59999(2) 0.45853(4) 0.40909(2) 0.01575(11) Uani 1 1 d .
C1A C 0.64743(12) 0.3541(4) 0.29711(9) 0.0206(7) Uani 1 1 d .
H1A H 0.6581 0.3814 0.2726 0.025 Uiso 1 1 calc R
C2A C 0.63179(13) 0.2140(4) 0.30874(10) 0.0230(7) Uani 1 1 d .
H2A H 0.6295 0.1252 0.2939 0.028 Uiso 1 1 calc R
C3A C 0.61964(13) 0.2264(4) 0.34707(9) 0.0207(7) Uani 1 1 d .
H3A H 0.6078 0.1451 0.3622 0.025 Uiso 1 1 calc R
C5A C 0.64536(12) 0.7723(4) 0.41963(9) 0.0201(7) Uani 1 1 d .
H5A H 0.6349 0.7737 0.4451 0.024 Uiso 1 1 calc R
C6A C 0.66914(13) 0.8944(4) 0.40131(10) 0.0230(7) Uani 1 1 d .
H6A H 0.6778 0.9897 0.4119 0.028 Uiso 1 1 calc R
C7A C 0.67749(12) 0.8483(4) 0.36488(10) 0.0209(7) Uani 1 1 d .
H7A H 0.6927 0.9065 0.3454 0.025 Uiso 1 1 calc R
C8A C 0.65937(12) 0.6034(4) 0.33073(9) 0.0179(6) Uani 1 1 d .
C9A C 0.64469(12) 0.4518(4) 0.32888(9) 0.0182(6) Uani 1 1 d .
C10A C 0.65881(12) 0.6969(4) 0.36213(9) 0.0188(7) Uani 1 1 d .
C11A C 0.67793(12) 0.6737(3) 0.29506(9) 0.0180(7) Uani 1 1 d .
C12A C 0.72628(12) 0.6413(3) 0.27981(9) 0.0187(7) Uani 1 1 d .
C13A C 0.74339(12) 0.7034(4) 0.24676(9) 0.0198(7) Uani 1 1 d .
C14A C 0.71123(13) 0.8032(4) 0.22771(9) 0.0204(7) Uani 1 1 d .
C15A C 0.66306(13) 0.8378(3) 0.24185(9) 0.0206(7) Uani 1 1 d .
C16A C 0.64718(12) 0.7740(4) 0.27520(9) 0.0200(7) Uani 1 1 d .
F1A F 0.75771(7) 0.5435(2) 0.29747(5) 0.0235(4) Uani 1 1 d .
F2A F 0.78978(7) 0.6678(2) 0.23289(5) 0.0253(4) Uani 1 1 d .
F3A F 0.72680(8) 0.8620(2) 0.19513(5) 0.0288(5) Uani 1 1 d .
F4A F 0.63176(8) 0.9319(2) 0.22299(6) 0.0292(5) Uani 1 1 d .
F5A F 0.59965(7) 0.8104(2) 0.28793(6) 0.0280(4) Uani 1 1 d .
N1A N 0.62702(10) 0.3676(3) 0.35929(7) 0.0174(5) Uani 1 1 d .
N2A N 0.63918(10) 0.6538(3) 0.39688(7) 0.0173(5) Uani 1 1 d .
C1B C 0.55981(13) 0.6149(4) 0.51926(9) 0.0226(7) Uani 1 1 d .
H1B H 0.5643 0.6224 0.5455 0.027 Uiso 1 1 calc R
C2B C 0.52178(13) 0.6831(4) 0.49838(10) 0.0215(7) Uani 1 1 d .
H2B H 0.4951 0.7479 0.5074 0.026 Uiso 1 1 calc R
C3B C 0.52993(12) 0.6383(3) 0.46102(9) 0.0185(7) Uani 1 1 d .
H3B H 0.5086 0.6680 0.4407 0.022 Uiso 1 1 calc R
C5B C 0.70096(12) 0.2917(4) 0.42466(10) 0.0211(7) Uani 1 1 d .
H5B H 0.7071 0.2779 0.3987 0.025 Uiso 1 1 calc R
C6B C 0.73169(13) 0.2277(4) 0.45298(10) 0.0262(8) Uani 1 1 d .
H6B H 0.7610 0.1637 0.4498 0.031 Uiso 1 1 calc R
C7B C 0.71091(13) 0.2763(4) 0.48615(10) 0.0242(7) Uani 1 1 d .
H7B H 0.7232 0.2525 0.5105 0.029 Uiso 1 1 calc R
C8B C 0.63437(12) 0.4430(3) 0.50236(9) 0.0191(7) Uani 1 1 d .
C9B C 0.59127(12) 0.5307(3) 0.49399(9) 0.0189(7) Uani 1 1 d .
C10B C 0.66734(12) 0.3692(4) 0.47733(9) 0.0197(7) Uani 1 1 d .
C11B C 0.64699(13) 0.4229(4) 0.54301(9) 0.0212(7) Uani 1 1 d .
C12B C 0.62424(14) 0.3082(4) 0.56402(10) 0.0245(7) Uani 1 1 d .
C13B C 0.63705(15) 0.2851(4) 0.60120(10) 0.0300(8) Uani 1 1 d .
C14B C 0.67296(16) 0.3768(4) 0.61820(10) 0.0333(9) Uani 1 1 d .
C15B C 0.69597(15) 0.4911(4) 0.59817(10) 0.0326(9) Uani 1 1 d .
C16B C 0.68267(14) 0.5126(4) 0.56113(10) 0.0257(8) Uani 1 1 d .
F1B F 0.58945(8) 0.2159(2) 0.54802(6) 0.0347(5) Uani 1 1 d .
F2B F 0.61435(10) 0.1723(3) 0.62028(6) 0.0455(6) Uani 1 1 d .
F3B F 0.68496(11) 0.3546(3) 0.65402(6) 0.0498(7) Uani 1 1 d .
F4B F 0.73011(10) 0.5836(3) 0.61479(7) 0.0484(6) Uani 1 1 d .
F5B F 0.70552(9) 0.6272(2) 0.54277(6) 0.0374(5) Uani 1 1 d .
N1B N 0.57140(10) 0.5489(3) 0.45791(7) 0.0161(5) Uani 1 1 d .
N2B N 0.66199(10) 0.3747(3) 0.43862(7) 0.0179(6) Uani 1 1 d .
C1C C 0.50374(13) 0.0622(4) 0.41057(9) 0.0230(7) Uani 1 1 d .
H1C H 0.4762 0.0004 0.4017 0.028 Uiso 1 1 calc R
C2C C 0.53956(13) 0.0246(4) 0.43740(10) 0.0243(7) Uani 1 1 d .
H2C H 0.5413 -0.0678 0.4509 0.029 Uiso 1 1 calc R
C3C C 0.57315(12) 0.1488(4) 0.44108(9) 0.0198(7) Uani 1 1 d .
H3C H 0.6021 0.1521 0.4575 0.024 Uiso 1 1 calc R
C5C C 0.53163(13) 0.6763(4) 0.36334(9) 0.0233(7) Uani 1 1 d .
H5C H 0.5532 0.7603 0.3692 0.028 Uiso 1 1 calc R
C6C C 0.49029(14) 0.6812(4) 0.33771(10) 0.0290(8) Uani 1 1 d .
H6C H 0.4792 0.7664 0.3236 0.035 Uiso 1 1 calc R
C7C C 0.46904(14) 0.5380(4) 0.33698(10) 0.0300(8) Uani 1 1 d .
H7C H 0.4404 0.5056 0.3223 0.036 Uiso 1 1 calc R
C8C C 0.48971(13) 0.2985(4) 0.37197(9) 0.0208(7) Uani 1 1 d .
C9C C 0.51584(13) 0.2115(4) 0.39864(9) 0.0194(7) Uani 1 1 d .
C10C C 0.49816(13) 0.4482(4) 0.36244(9) 0.0209(7) Uani 1 1 d .
C11C C 0.44758(13) 0.2168(4) 0.35091(10) 0.0235(7) Uani 1 1 d .
C12C C 0.45788(14) 0.1460(4) 0.31725(11) 0.0323(9) Uani 1 1 d .
C13C C 0.42034(15) 0.0640(4) 0.29827(11) 0.0332(9) Uani 1 1 d .
C14C C 0.37160(14) 0.0520(4) 0.31284(10) 0.0275(8) Uani 1 1 d .
C15C C 0.35958(13) 0.1217(4) 0.34592(10) 0.0274(8) Uani 1 1 d .
C16C C 0.39790(13) 0.2018(4) 0.36474(10) 0.0255(7) Uani 1 1 d .
F1C F 0.50543(9) 0.1559(3) 0.30234(7) 0.0558(8) Uani 1 1 d .
F2C F 0.43199(10) -0.0021(3) 0.26554(7) 0.0575(8) Uani 1 1 d .
F3C F 0.33548(8) -0.0292(2) 0.29493(6) 0.0345(5) Uani 1 1 d .
F4C F 0.31250(8) 0.1069(3) 0.36054(7) 0.0454(6) Uani 1 1 d .
F5C F 0.38573(8) 0.2650(3) 0.39768(7) 0.0438(6) Uani 1 1 d .
N1C N 0.55911(10) 0.2620(3) 0.41836(7) 0.0178(6) Uani 1 1 d .
N2C N 0.53684(10) 0.5384(3) 0.37851(7) 0.0179(6) Uani 1 1 d .

loop_
_atom_site_aniso_label
_atom_site_aniso_U_11
_atom_site_aniso_U_22
_atom_site_aniso_U_33
_atom_site_aniso_U_23
_atom_site_aniso_U_13
_atom_site_aniso_U_12
Ga1 0.0167(2) 0.01241(19) 0.01817(19) 0.00116(15) 0.00031(15) -0.00086(15)
C1A 0.0219(17) 0.0186(16) 0.0213(16) -0.0003(13) 0.0007(13) 0.0021(13)
C2A 0.0241(18) 0.0177(16) 0.0274(18) -0.0043(13) 0.0021(14) -0.0008(13)
C3A 0.0222(17) 0.0130(16) 0.0269(17) 0.0039(13) 0.0007(13) 0.0004(13)
C5A 0.0205(17) 0.0182(16) 0.0216(16) -0.0016(13) 0.0000(12) 0.0013(13)
C6A 0.0230(18) 0.0155(16) 0.0306(18) -0.0012(13) -0.0015(14) -0.0024(13)
C7A 0.0179(17) 0.0157(16) 0.0290(18) 0.0072(13) 0.0031(13) -0.0005(13)
C8A 0.0148(16) 0.0161(16) 0.0229(16) 0.0040(13) -0.0007(12) 0.0018(12)
C9A 0.0178(16) 0.0160(16) 0.0209(16) 0.0010(13) 0.0010(12) 0.0031(13)
C10A 0.0168(16) 0.0181(16) 0.0215(16) 0.0025(13) 0.0008(13) 0.0008(13)
C11A 0.0194(17) 0.0135(15) 0.0210(16) 0.0002(12) -0.0004(12) -0.0020(12)
C12A 0.0227(17) 0.0154(15) 0.0181(15) 0.0002(12) -0.0019(13) -0.0004(13)
C13A 0.0187(17) 0.0184(16) 0.0224(16) -0.0021(13) 0.0018(13) -0.0016(13)
C14A 0.0261(18) 0.0183(16) 0.0166(15) 0.0020(12) 0.0007(13) -0.0065(13)
C15A 0.0235(18) 0.0151(16) 0.0231(17) 0.0062(13) -0.0064(13) 0.0008(13)
C16A 0.0175(17) 0.0148(15) 0.0278(17) 0.0014(13) 0.0009(13) 0.0012(12)
F1A 0.0215(10) 0.0233(10) 0.0257(10) 0.0063(8) 0.0000(8) 0.0058(8)
F2A 0.0250(11) 0.0255(10) 0.0253(10) -0.0004(8) 0.0069(8) -0.0003(8)
F3A 0.0363(12) 0.0295(11) 0.0204(10) 0.0080(8) 0.0025(8) -0.0032(9)
F4A 0.0286(11) 0.0264(11) 0.0326(11) 0.0120(8) -0.0075(9) 0.0026(8)
F5A 0.0211(10) 0.0285(11) 0.0343(11) 0.0070(9) 0.0036(8) 0.0052(8)
N1A 0.0186(14) 0.0144(13) 0.0192(13) -0.0004(10) 0.0005(10) -0.0008(11)
N2A 0.0178(14) 0.0136(13) 0.0203(13) 0.0011(10) 0.0001(10) -0.0014(11)
C1B 0.0257(19) 0.0198(17) 0.0223(17) 0.0007(13) 0.0031(13) -0.0034(14)
C2B 0.0191(17) 0.0168(16) 0.0286(18) 0.0022(13) 0.0063(13) 0.0002(13)
C3B 0.0174(16) 0.0166(16) 0.0216(16) 0.0025(13) 0.0008(12) -0.0027(13)
C5B 0.0148(17) 0.0205(17) 0.0281(17) 0.0001(13) 0.0029(13) -0.0018(13)
C6B 0.0173(17) 0.0251(18) 0.036(2) 0.0047(15) 0.0009(14) 0.0006(14)
C7B 0.0196(17) 0.0258(18) 0.0272(18) 0.0072(14) -0.0044(13) -0.0007(14)
C8B 0.0197(17) 0.0159(15) 0.0216(16) 0.0029(12) -0.0013(13) -0.0041(13)
C9B 0.0219(17) 0.0133(15) 0.0215(16) 0.0025(13) 0.0005(12) -0.0052(13)
C10B 0.0175(17) 0.0173(16) 0.0241(17) 0.0035(13) -0.0008(13) -0.0045(13)
C11B 0.0199(17) 0.0205(17) 0.0232(17) 0.0032(13) -0.0010(13) 0.0009(13)
C12B 0.0249(19) 0.0226(17) 0.0259(18) 0.0021(14) 0.0011(14) -0.0013(14)
C13B 0.034(2) 0.030(2) 0.0257(19) 0.0148(15) 0.0048(15) 0.0066(16)
C14B 0.044(2) 0.034(2) 0.0223(18) 0.0061(15) -0.0076(16) 0.0099(18)
C15B 0.032(2) 0.038(2) 0.0283(19) -0.0052(16) -0.0110(16) 0.0024(17)
C16B 0.0253(19) 0.0273(19) 0.0245(18) 0.0037(14) -0.0019(14) -0.0030(15)
F1B 0.0371(12) 0.0284(12) 0.0387(12) 0.0104(9) -0.0061(10) -0.0115(9)
F2B 0.0584(16) 0.0400(14) 0.0381(13) 0.0195(11) 0.0047(11) 0.0011(11)
F3B 0.0741(18) 0.0556(16) 0.0196(11) 0.0064(10) -0.0110(11) 0.0120(13)
F4B 0.0549(16) 0.0531(15) 0.0373(13) -0.0069(11) -0.0218(11) -0.0090(12)
F5B 0.0408(13) 0.0383(13) 0.0331(12) 0.0069(10) -0.0053(10) -0.0182(10)
N1B 0.0186(14) 0.0135(13) 0.0161(12) 0.0005(10) 0.0013(10) -0.0008(11)
N2B 0.0148(13) 0.0152(13) 0.0237(14) 0.0034(11) -0.0023(11) -0.0010(11)
C1C 0.0190(17) 0.0188(17) 0.0312(18) -0.0003(14) -0.0001(14) -0.0042(13)
C2C 0.0273(19) 0.0146(16) 0.0310(18) 0.0055(14) 0.0032(14) 0.0007(14)
C3C 0.0182(17) 0.0181(16) 0.0231(16) 0.0012(13) 0.0003(13) 0.0017(13)
C5C 0.0269(19) 0.0160(16) 0.0271(18) 0.0018(13) 0.0004(14) -0.0002(14)
C6C 0.031(2) 0.0215(18) 0.034(2) 0.0061(15) -0.0076(16) 0.0012(15)
C7C 0.027(2) 0.0265(19) 0.037(2) 0.0028(16) -0.0134(15) -0.0005(16)
C8C 0.0202(18) 0.0189(16) 0.0234(17) -0.0028(13) -0.0011(13) -0.0020(13)
C9C 0.0197(17) 0.0164(16) 0.0220(16) -0.0022(12) -0.0001(13) 0.0002(13)
C10C 0.0215(17) 0.0182(16) 0.0229(16) -0.0011(13) -0.0020(13) -0.0014(13)
C11C 0.0245(19) 0.0185(17) 0.0275(18) -0.0005(13) -0.0051(14) 0.0001(14)
C12C 0.026(2) 0.039(2) 0.032(2) -0.0064(17) -0.0024(15) -0.0079(16)
C13C 0.036(2) 0.033(2) 0.031(2) -0.0080(16) -0.0056(16) -0.0061(17)
C14C 0.030(2) 0.0182(17) 0.0339(19) 0.0036(15) -0.0138(15) -0.0049(15)
C15C 0.0187(18) 0.0259(19) 0.038(2) 0.0029(15) -0.0050(15) -0.0028(15)
C16C 0.0243(19) 0.0236(18) 0.0284(18) -0.0026(14) -0.0045(14) 0.0007(14)
F1C 0.0312(13) 0.090(2) 0.0461(15) -0.0289(14) 0.0095(11) -0.0200(13)
F2C 0.0452(15) 0.086(2) 0.0411(14) -0.0368(14) -0.0013(11) -0.0147(14)
F3C 0.0339(12) 0.0284(11) 0.0412(12) -0.0005(9) -0.0173(10) -0.0099(9)
F4C 0.0214(12) 0.0612(16) 0.0537(15) -0.0102(13) -0.0010(10) -0.0105(11)
F5C 0.0258(12) 0.0615(16) 0.0441(14) -0.0228(12) 0.0017(10) -0.0041(11)
N1C 0.0191(14) 0.0119(13) 0.0226(14) 0.0024(10) 0.0019(11) -0.0018(11)
N2C 0.0171(14) 0.0170(14) 0.0196(13) -0.0013(11) -0.0019(10) 0.0013(11)

loop_
_atom_type_symbol
_atom_type_description
_atom_type_scat_dispersion_real
_atom_type_scat_dispersion_imag
_atom_type_scat_source
C C 0.0181 0.0091 'International Tables Vol C Tables 4.2.6.8 and 6.1.1.4'
H H 0.0000 0.0000 'International Tables Vol C Tables 4.2.6.8 and 6.1.1.4'
F F 0.0727 0.0534 'International Tables Vol C Tables 4.2.6.8 and 6.1.1.4'
Ga Ga -1.2846 0.7763 'International Tables Vol C Tables 4.2.6.8 and 6.1.1.4'
N N 0.0311 0.0180 'International Tables Vol C Tables 4.2.6.8 and 6.1.1.4'

loop_
_geom_angle_atom_site_label_1
_geom_angle_atom_site_label_2
_geom_angle_atom_site_label_3
_geom_angle
N1A Ga1 N2C 86.70(10)
N2A Ga1 N1A 88.72(10)
N2A Ga1 N1B 91.76(10)
N2A Ga1 N2B 91.73(10)
N2A Ga1 N1C 176.82(10)
N2A Ga1 N2C 89.28(10)
N1B Ga1 N1A 178.60(10)
N1B Ga1 N1C 90.42(10)
N1B Ga1 N2C 92.00(10)
N2B Ga1 N1A 92.35(10)
N2B Ga1 N1B 88.95(10)
N2B Ga1 N1C 90.62(10)
N2B Ga1 N2C 178.60(11)
N1C Ga1 N1A 89.05(10)
N1C Ga1 N2C 88.33(10)
C2A C1A H1A 126.6
C2A C1A C9A 106.9(3)
C9A C1A H1A 126.6
C1A C2A H2A 126.6
C1A C2A C3A 106.9(3)
C3A C2A H2A 126.6
C2A C3A H3A 124.5
N1A C3A C2A 111.1(3)
N1A C3A H3A 124.5
C6A C5A H5A 124.1
N2A C5A H5A 124.1
N2A C5A C6A 111.7(3)
C5A C6A H6A 126.8
C7A C6A C5A 106.4(3)
C7A C6A H6A 126.8
C6A C7A H7A 126.6
C6A C7A C10A 106.8(3)
C10A C7A H7A 126.6
C9A C8A C10A 127.2(3)
C9A C8A C11A 116.4(3)
C10A C8A C11A 116.4(3)
C8A C9A C1A 127.2(3)
C8A C9A N1A 124.4(3)
N1A C9A C1A 108.3(3)
C8A C10A C7A 127.5(3)
C8A C10A N2A 124.1(3)
N2A C10A C7A 108.5(3)
C12A C11A C8A 122.4(3)
C16A C11A C8A 121.3(3)
C16A C11A C12A 116.3(3)
C13A C12A C11A 122.8(3)
F1A C12A C11A 119.2(3)
F1A C12A C13A 117.9(3)
C12A C13A C14A 118.9(3)
F2A C13A C12A 120.9(3)
F2A C13A C14A 120.2(3)
C15A C14A C13A 119.9(3)
F3A C14A C13A 119.7(3)
F3A C14A C15A 120.3(3)
C14A C15A C16A 119.6(3)
F4A C15A C14A 119.7(3)
F4A C15A C16A 120.6(3)
C15A C16A C11A 122.3(3)
F5A C16A C11A 120.0(3)
F5A C16A C15A 117.7(3)
C3A N1A Ga1 126.5(2)
C3A N1A C9A 106.8(3)
C9A N1A Ga1 124.9(2)
C5A N2A Ga1 126.1(2)
C5A N2A C10A 106.6(3)
C10A N2A Ga1 126.8(2)
C2B C1B H1B 126.6
C2B C1B C9B 106.9(3)
C9B C1B H1B 126.6
C1B C2B H2B 126.7
C1B C2B C3B 106.6(3)
C3B C2B H2B 126.7
C2B C3B H3B 124.3
N1B C3B C2B 111.4(3)
N1B C3B H3B 124.3
C6B C5B H5B 124.0
N2B C5B H5B 124.0
N2B C5B C6B 112.0(3)
C5B C6B H6B 126.9
C7B C6B C5B 106.1(3)
C7B C6B H6B 126.9
C6B C7B H7B 126.4
C6B C7B C10B 107.2(3)
C10B C7B H7B 126.4
C9B C8B C10B 127.6(3)
C9B C8B C11B 116.7(3)
C10B C8B C11B 115.7(3)
C8B C9B C1B 127.6(3)
C8B C9B N1B 123.8(3)
N1B C9B C1B 108.5(3)
C8B C10B C7B 127.3(3)
N2B C10B C7B 108.6(3)
N2B C10B C8B 124.1(3)
C12B C11B C8B 121.2(3)
C16B C11B C8B 122.2(3)
C16B C11B C12B 116.5(3)
C13B C12B C11B 121.7(3)
F1B C12B C11B 119.6(3)
F1B C12B C13B 118.7(3)
C14B C13B C12B 120.0(3)
F2B C13B C12B 119.6(3)
F2B C13B C14B 120.5(3)
C13B C14B C15B 119.6(3)
F3B C14B C13B 119.7(3)
F3B C14B C15B 120.7(4)
C14B C15B C16B 119.7(3)
F4B C15B C14B 120.0(3)
F4B C15B C16B 120.3(4)
C11B C16B C15B 122.6(3)
F5B C16B C11B 119.8(3)
F5B C16B C15B 117.7(3)
C3B N1B Ga1 126.0(2)
C3B N1B C9B 106.5(3)
C9B N1B Ga1 127.5(2)
C5B N2B Ga1 126.1(2)
C5B N2B C10B 106.1(3)
C10B N2B Ga1 127.0(2)
C2C C1C H1C 126.7
C2C C1C C9C 106.7(3)
C9C C1C H1C 126.7
C1C C2C H2C 126.5
C1C C2C C3C 106.9(3)
C3C C2C H2C 126.5
C2C C3C H3C 124.4
N1C C3C C2C 111.1(3)
N1C C3C H3C 124.4
C6C C5C H5C 124.2
N2C C5C H5C 124.2
N2C C5C C6C 111.6(3)
C5C C6C H6C 126.7
C7C C6C C5C 106.6(3)
C7C C6C H6C 126.7
C6C C7C H7C 126.6
C6C C7C C10C 106.9(3)
C10C C7C H7C 126.6
C9C C8C C11C 115.1(3)
C10C C8C C9C 128.2(3)
C10C C8C C11C 116.7(3)
C8C C9C C1C 127.6(3)
N1C C9C C1C 108.7(3)
N1C C9C C8C 123.7(3)
C8C C10C C7C 127.5(3)
C8C C10C N2C 123.7(3)
N2C C10C C7C 108.7(3)
C12C C11C C8C 121.0(3)
C16C C11C C8C 122.4(3)
C16C C11C C12C 116.6(3)
C11C C12C C13C 122.0(4)
F1C C12C C11C 119.5(3)
F1C C12C C13C 118.5(3)
C14C C13C C12C 119.7(4)
F2C C13C C12C 119.9(4)
F2C C13C C14C 120.4(3)
C13C C14C C15C 120.2(3)
F3C C14C C13C 119.9(3)
F3C C14C C15C 119.8(3)
C14C C15C C16C 119.2(3)
F4C C15C C14C 120.2(3)
F4C C15C C16C 120.6(3)
C11C C16C C15C 122.3(3)
F5C C16C C11C 119.5(3)
F5C C16C C15C 118.2(3)
C3C N1C Ga1 126.2(2)
C3C N1C C9C 106.5(3)
C9C N1C Ga1 126.8(2)
C5C N2C Ga1 126.8(2)
C5C N2C C10C 106.3(3)
C10C N2C Ga1 125.4(2)

loop_
_geom_bond_atom_site_label_1
_geom_bond_atom_site_label_2
_geom_bond_distance
Ga1 N1A 2.075(3)
Ga1 N2A 2.046(3)
Ga1 N1B 2.057(3)
Ga1 N2B 2.053(3)
Ga1 N1C 2.058(3)
Ga1 N2C 2.084(3)
C1A H1A 0.9500
C1A C2A 1.367(5)
C1A C9A 1.429(4)
C2A H2A 0.9500
C2A C3A 1.411(4)
C3A H3A 0.9500
C3A N1A 1.335(4)
C5A H5A 0.9500
C5A C6A 1.403(5)
C5A N2A 1.336(4)
C6A H6A 0.9500
C6A C7A 1.382(5)
C7A H7A 0.9500
C7A C10A 1.426(4)
C8A C9A 1.394(4)
C8A C10A 1.394(4)
C8A C11A 1.498(4)
C9A N1A 1.395(4)
C10A N2A 1.395(4)
C11A C12A 1.390(4)
C11A C16A 1.385(4)
C12A C13A 1.376(4)
C12A F1A 1.343(4)
C13A C14A 1.389(5)
C13A F2A 1.332(4)
C14A C15A 1.375(5)
C14A F3A 1.338(4)
C15A C16A 1.382(4)
C15A F4A 1.341(3)
C16A F5A 1.346(4)
C1B H1B 0.9500
C1B C2B 1.372(5)
C1B C9B 1.424(4)
C2B H2B 0.9500
C2B C3B 1.410(4)
C3B H3B 0.9500
C3B N1B 1.334(4)
C5B H5B 0.9500
C5B C6B 1.405(5)
C5B N2B 1.340(4)
C6B H6B 0.9500
C6B C7B 1.371(5)
C7B H7B 0.9500
C7B C10B 1.426(5)
C8B C9B 1.387(4)
C8B C10B 1.396(5)
C8B C11B 1.501(4)
C9B N1B 1.398(4)
C10B N2B 1.393(4)
C11B C12B 1.391(5)
C11B C16B 1.376(5)
C12B C13B 1.386(5)
C12B F1B 1.341(4)
C13B C14B 1.372(5)
C13B F2B 1.343(4)
C14B C15B 1.373(6)
C14B F3B 1.333(4)
C15B C16B 1.382(5)
C15B F4B 1.340(4)
C16B F5B 1.343(4)
C1C H1C 0.9500
C1C C2C 1.373(5)
C1C C9C 1.421(4)
C2C H2C 0.9500
C2C C3C 1.404(5)
C3C H3C 0.9500
C3C N1C 1.339(4)
C5C H5C 0.9500
C5C C6C 1.406(5)
C5C N2C 1.341(4)
C6C H6C 0.9500
C6C C7C 1.379(5)
C7C H7C 0.9500
C7C C10C 1.422(5)
C8C C9C 1.398(4)
C8C C10C 1.384(5)
C8C C11C 1.506(4)
C9C N1C 1.393(4)
C10C N2C 1.400(4)
C11C C12C 1.383(5)
C11C C16C 1.379(5)
C12C C13C 1.386(5)
C12C F1C 1.339(4)
C13C C14C 1.364(5)
C13C F2C 1.343(4)
C14C C15C 1.370(5)
C14C F3C 1.338(4)
C15C C16C 1.389(5)
C15C F4C 1.328(4)
C16C F5C 1.341(4)

loop_
_geom_hbond_atom_site_label_D
_geom_hbond_atom_site_label_H
_geom_hbond_atom_site_label_A
_geom_hbond_distance_DH
_geom_hbond_distance_HA
_geom_hbond_distance_DA
_geom_hbond_angle_DHA
_geom_hbond_site_symmetry_A
C1A H1A F3C 0.95 2.55 3.479(4) 166.6 3_655
C7A H7A F1A 0.95 2.46 3.403(4) 173.0 8_765
C3B H3B N2C 0.95 2.60 3.086(4) 111.8 .
C5B H5B N1A 0.95 2.62 3.090(4) 110.9 .
C7B H7B F5B 0.95 2.44 3.237(4) 141.9 8_755
C7C H7C F4A 0.95 2.55 3.497(4) 174.0 3_645

loop_
_geom_torsion_atom_site_label_1
_geom_torsion_atom_site_label_2
_geom_torsion_atom_site_label_3
_geom_torsion_atom_site_label_4
_geom_torsion
C1A C2A C3A N1A 0.2(4)
C1A C9A N1A Ga1 -165.5(2)
C1A C9A N1A C3A 0.4(4)
C2A C1A C9A C8A 176.6(3)
C2A C1A C9A N1A -0.3(4)
C2A C3A N1A Ga1 165.3(2)
C2A C3A N1A C9A -0.3(4)
C5A C6A C7A C10A -0.6(4)
C6A C5A N2A Ga1 -173.3(2)
C6A C5A N2A C10A -0.5(4)
C6A C7A C10A C8A -179.5(3)
C6A C7A C10A N2A 0.3(4)
C7A C10A N2A Ga1 172.9(2)
C7A C10A N2A C5A 0.1(3)
C8A C9A N1A Ga1 17.5(4)
C8A C9A N1A C3A -176.6(3)
C8A C10A N2A Ga1 -7.2(4)
C8A C10A N2A C5A -180.0(3)
C8A C11A C12A C13A 178.9(3)
C8A C11A C12A F1A 0.1(5)
C8A C11A C16A C15A -178.7(3)
C8A C11A C16A F5A 0.2(5)
C9A C1A C2A C3A 0.1(4)
C9A C8A C10A C7A 174.7(3)
C9A C8A C10A N2A -5.1(5)
C9A C8A C11A C12A -73.8(4)
C9A C8A C11A C16A 105.5(4)
C10A C8A C9A C1A -177.0(3)
C10A C8A C9A N1A -0.6(5)
C10A C8A C11A C12A 106.1(4)
C10A C8A C11A C16A -74.7(4)
C11A C8A C9A C1A 2.9(5)
C11A C8A C9A N1A 179.3(3)
C11A C8A C10A C7A -5.1(5)
C11A C8A C10A N2A 175.0(3)
C11A C12A C13A C14A 0.2(5)
C11A C12A C13A F2A -179.2(3)
C12A C11A C16A C15A 0.6(5)
C12A C11A C16A F5A 179.5(3)
C12A C13A C14A C15A -0.4(5)
C12A C13A C14A F3A -178.6(3)
C13A C14A C15A C16A 0.7(5)
C13A C14A C15A F4A -178.7(3)
C14A C15A C16A C11A -0.8(5)
C14A C15A C16A F5A -179.7(3)
C16A C11A C12A C13A -0.3(5)
C16A C11A C12A F1A -179.2(3)
F1A C12A C13A C14A 179.1(3)
F1A C12A C13A F2A -0.3(5)
F2A C13A C14A C15A 179.0(3)
F2A C13A C14A F3A 0.8(5)
F3A C14A C15A C16A 178.8(3)
F3A C14A C15A F4A -0.5(5)
F4A C15A C16A C11A 178.5(3)
F4A C15A C16A F5A -0.4(5)
N2A C5A C6A C7A 0.8(4)
C1B C2B C3B N1B -1.2(4)
C1B C9B N1B Ga1 179.1(2)
C1B C9B N1B C3B -0.4(3)
C2B C1B C9B C8B -179.8(3)
C2B C1B C9B N1B -0.3(4)
C2B C3B N1B Ga1 -178.6(2)
C2B C3B N1B C9B 1.0(3)
C5B C6B C7B C10B 0.3(4)
C6B C5B N2B Ga1 -168.5(2)
C6B C5B N2B C10B 1.3(4)
C6B C7B C10B C8B 180.0(3)
C6B C7B C10B N2B 0.5(4)
C7B C10B N2B Ga1 168.6(2)
C7B C10B N2B C5B -1.1(3)
C8B C9B N1B Ga1 -1.3(4)
C8B C9B N1B C3B 179.2(3)
C8B C10B N2B Ga1 -10.9(4)
C8B C10B N2B C5B 179.4(3)
C8B C11B C12B C13B 177.6(3)
C8B C11B C12B F1B -1.6(5)
C8B C11B C16B C15B -177.4(3)
C8B C11B C16B F5B 3.3(5)
C9B C1B C2B C3B 0.9(4)
C9B C8B C10B C7B -178.4(3)
C9B C8B C10B N2B 1.0(5)
C9B C8B C11B C12B 86.5(4)
C9B C8B C11B C16B -95.7(4)
C10B C8B C9B C1B -175.1(3)
C10B C8B C9B N1B 5.5(5)
C10B C8B C11B C12B -92.8(4)
C10B C8B C11B C16B 85.0(4)
C11B C8B C9B C1B 5.7(5)
C11B C8B C9B N1B -173.7(3)
C11B C8B C10B C7B 0.8(5)
C11B C8B C10B N2B -179.8(3)
C11B C12B C13B C14B 0.1(6)
C11B C12B C13B F2B -179.5(3)
C12B C11B C16B C15B 0.4(5)
C12B C11B C16B F5B -178.9(3)
C12B C13B C14B C15B 0.1(6)
C12B C13B C14B F3B 179.7(3)
C13B C14B C15B C16B 0.0(6)
C13B C14B C15B F4B 178.3(3)
C14B C15B C16B C11B -0.3(6)
C14B C15B C16B F5B 179.0(3)
C16B C11B C12B C13B -0.3(5)
C16B C11B C12B F1B -179.5(3)
F1B C12B C13B C14B 179.3(3)
F1B C12B C13B F2B -0.3(5)
F2B C13B C14B C15B 179.7(3)
F2B C13B C14B F3B -0.8(6)
F3B C14B C15B C16B -179.6(3)
F3B C14B C15B F4B -1.3(6)
F4B C15B C16B C11B -178.6(3)
F4B C15B C16B F5B 0.7(5)
N2B C5B C6B C7B -1.1(4)
C1C C2C C3C N1C 1.3(4)
C1C C9C N1C Ga1 172.3(2)
C1C C9C N1C C3C 0.5(4)
C2C C1C C9C C8C -179.2(3)
C2C C1C C9C N1C 0.3(4)
C2C C3C N1C Ga1 -172.9(2)
C2C C3C N1C C9C -1.0(4)
C5C C6C C7C C10C 0.0(4)
C6C C5C N2C Ga1 166.4(2)
C6C C5C N2C C10C 0.3(4)
C6C C7C C10C C8C 177.4(4)
C6C C7C C10C N2C 0.2(4)
C7C C10C N2C Ga1 -166.6(2)
C7C C10C N2C C5C -0.3(4)
C8C C9C N1C Ga1 -8.2(4)
C8C C9C N1C C3C 180.0(3)
C8C C10C N2C Ga1 16.0(4)
C8C C10C N2C C5C -177.7(3)
C8C C11C C12C C13C 176.9(3)
C8C C11C C12C F1C -3.0(6)
C8C C11C C16C C15C -177.6(3)
C8C C11C C16C F5C 1.7(5)
C9C C1C C2C C3C -0.9(4)
C9C C8C C10C C7C -175.5(4)
C9C C8C C10C N2C 1.3(6)
C9C C8C C11C C12C -92.5(4)
C9C C8C C11C C16C 84.1(4)
C10C C8C C9C C1C 173.7(3)
C10C C8C C9C N1C -5.7(5)
C10C C8C C11C C12C 86.8(4)
C10C C8C C11C C16C -96.5(4)
C11C C8C C9C C1C -7.0(5)
C11C C8C C9C N1C 173.6(3)
C11C C8C C10C C7C 5.2(5)
C11C C8C C10C N2C -177.9(3)
C11C C12C C13C C14C 0.0(6)
C11C C12C C13C F2C 179.6(4)
C12C C11C C16C C15C -0.8(5)
C12C C11C C16C F5C 178.5(3)
C12C C13C C14C C15C 0.6(6)
C12C C13C C14C F3C -178.8(3)
C13C C14C C15C C16C -1.4(5)
C13C C14C C15C F4C -178.4(3)
C14C C15C C16C C11C 1.5(5)
C14C C15C C16C F5C -177.8(3)
C16C C11C C12C C13C 0.1(6)
C16C C11C C12C F1C -179.9(3)
F1C C12C C13C C14C 180.0(4)
F1C C12C C13C F2C -0.5(6)
F2C C13C C14C C15C -178.9(4)
F2C C13C C14C F3C 1.6(6)
F3C C14C C15C C16C 178.1(3)
F3C C14C C15C F4C 1.1(5)
F4C C15C C16C C11C 178.5(3)
F4C C15C C16C F5C -0.9(5)
N2C C5C C6C C7C -0.2(4)
